data_7235794
loop_
_publ_author_name
'Bian, Chengming'
'Zhang, Man'
'Li, Chuan'
'Zhou, Zhiming'

_publ_section_title
;
 3-Nitro-1-(2H-tetrazol-5-yl)-1H-1,2,4-triazol-5-amine (HANTT) and its
 energetic salts: highly thermally stable energetic materials with low
 sensitivity
;
_journal_issue 1
_journal_name_full 'Journal of Materials Chemistry A'
_journal_page_first 163
_journal_paper_doi 10.1039/C4TA04107K
_journal_volume 3
_journal_year 2015
_chemical_formula_sum 'C4 H9 N12 O2.5'
_chemical_formula_weight 265.23
_space_group_IT_number 2
_space_group_name_Hall '-P 1'
_space_group_name_H-M_alt 'P -1'
_symmetry_cell_setting triclinic
_symmetry_space_group_name_H-M 'P -1'
_atom_sites_solution_hydrogens difmap
_atom_sites_solution_primary direct
_atom_sites_solution_secondary difmap
_audit_creation_method SHELXL-97
_cell_angle_alpha 84.760(9)
_cell_angle_beta 84.240(8)
_cell_angle_gamma 68.063(9)
_cell_formula_units_Z 4
_cell_length_a 7.0181(17)
_cell_length_b 8.833(2)
_cell_length_c 18.795(6)
_cell_measurement_reflns_used 4312
_cell_measurement_temperature 163(2)
_cell_measurement_theta_max 31.502
_cell_measurement_theta_min 2.182
_cell_volume 1073.5(5)
_computing_cell_refinement 'CrystalClear (Rigaku Inc., 2008)'
_computing_data_collection 'CrystalClear (Rigaku Inc., 2008)'
_computing_data_reduction 'CrystalClear (Rigaku Inc., 2008)'
_computing_structure_refinement 'SHELXL-97 (Sheldrick, 1997)'
_computing_structure_solution 'SHELXS-97 (Sheldrick, 1990)'
_diffrn_ambient_temperature 163(2)
_diffrn_detector_area_resol_mean 28.5714
_diffrn_measured_fraction_theta_full 0.982
_diffrn_measured_fraction_theta_max 0.982
_diffrn_measurement_device_type AFC10/Saturn724+
_diffrn_measurement_method 'phi and omega scans'
_diffrn_radiation_monochromator graphite
_diffrn_radiation_source 'Rotating Anode'
_diffrn_radiation_type MoK\a
_diffrn_radiation_wavelength 0.71073
_diffrn_reflns_av_R_equivalents 0.0280
_diffrn_reflns_av_sigmaI/netI 0.0444
_diffrn_reflns_limit_h_max 10
_diffrn_reflns_limit_h_min -9
_diffrn_reflns_limit_k_max 12
_diffrn_reflns_limit_k_min -12
_diffrn_reflns_limit_l_max 27
_diffrn_reflns_limit_l_min -27
_diffrn_reflns_number 16124
_diffrn_reflns_theta_full 31.51
_diffrn_reflns_theta_max 31.51
_diffrn_reflns_theta_min 2.49
_diffrn_standards_decay_% 0
_diffrn_standards_interval_count 0
_diffrn_standards_interval_time 0
_diffrn_standards_number 0
_exptl_absorpt_coefficient_mu 0.137
_exptl_absorpt_correction_T_max 0.9831
_exptl_absorpt_correction_T_min 0.9346
_exptl_absorpt_correction_type Multi-scans
_exptl_crystal_colour Yellow
_exptl_crystal_density_diffrn 1.641
_exptl_crystal_density_method 'not measured'
_exptl_crystal_description Prism
_exptl_crystal_F_000 548
_exptl_crystal_size_max 0.50
_exptl_crystal_size_mid 0.25
_exptl_crystal_size_min 0.13
_refine_diff_density_max 0.260
_refine_diff_density_min -0.223
_refine_diff_density_rms 0.046
_refine_ls_extinction_method none
_refine_ls_goodness_of_fit_ref 1.002
_refine_ls_hydrogen_treatment X,Y,Z,Ueq
_refine_ls_matrix_type full
_refine_ls_number_parameters 406
_refine_ls_number_reflns 7031
_refine_ls_number_restraints 0
_refine_ls_restrained_S_all 1.002
_refine_ls_R_factor_all 0.0604
_refine_ls_R_factor_gt 0.0388
_refine_ls_shift/su_max 0.001
_refine_ls_shift/su_mean 0.000
_refine_ls_structure_factor_coef Fsqd
_refine_ls_weighting_details 'calc w=1/[\s^2^(Fo^2^)+(0.0391P)^2^+0.0000P] where P=(Fo^2^+2Fc^2^)/3'
_refine_ls_weighting_scheme calc
_refine_ls_wR_factor_gt 0.0817
_refine_ls_wR_factor_ref 0.0893
_reflns_number_gt 5120
_reflns_number_total 7031
_reflns_threshold_expression >2sigma(I)
_cod_data_source_file c4ta04107k2.cif
_cod_data_source_block bo3184
_cod_depositor_comments
;
The following automatic conversions were performed:

data item '_symmetry_cell_setting' value 'Triclinic' was changed to
'triclinic' in accordance with the
/home/saulius/struct/COD-crude-data/automatic-downloads/DataCite-retrospective/RSC/depositions/lib/dictionaries/cif_core.dic
dictionary named 'cif_core.dic' version 2.4.2 last updated on
2011-04-26.

Automatic conversion script
Id: cif_fix_values 6909 2019-04-08 15:41:33Z antanas 
;
_cod_original_sg_symbol_H-M P-1
_cod_original_formula_sum 'C4 H9 N12 O2.50'
_cod_database_code 7235794

loop_
_symmetry_equiv_pos_as_xyz
'x, y, z'
'-x, -y, -z'

loop_
_atom_site_label
_atom_site_type_symbol
_atom_site_fract_x
_atom_site_fract_y
_atom_site_fract_z
_atom_site_U_iso_or_equiv
_atom_site_adp_type
_atom_site_occupancy
_atom_site_symmetry_multiplicity
_atom_site_calc_flag
O1 O 0.56137(13) 0.80783(11) 0.31962(4) 0.0343(2) Uani 1 1 d
O2 O 0.60579(13) 0.70424(10) 0.42898(4) 0.03183(19) Uani 1 1 d
O3 O 0.76348(15) -0.11342(11) 0.18073(5) 0.0410(2) Uani 1 1 d
O4 O 0.75631(14) -0.16037(10) 0.06969(5) 0.0371(2) Uani 1 1 d
O5 O 0.90860(15) 0.52267(11) 0.25443(5) 0.02940(19) Uani 1 1 d
N1 N 0.26655(13) 1.08861(11) 0.36486(5) 0.02172(18) Uani 1 1 d
N2 N 0.29966(13) 0.96876(10) 0.47817(5) 0.02074(18) Uani 1 1 d
N3 N 0.15022(13) 1.12327(10) 0.47782(4) 0.02011(18) Uani 1 1 d
N4 N 0.00064(16) 1.34304(12) 0.39298(5) 0.0259(2) Uani 1 1 d
N5 N 0.52095(14) 0.81253(11) 0.38451(5) 0.02353(19) Uani 1 1 d
N6 N 0.06171(14) 1.10305(11) 0.60350(5) 0.0244(2) Uani 1 1 d
N7 N -0.08091(15) 1.20679(12) 0.64828(5) 0.0283(2) Uani 1 1 d
N8 N -0.18197(15) 1.34239(12) 0.61206(5) 0.0290(2) Uani 1 1 d
N9 N -0.11128(14) 1.33445(11) 0.54234(5) 0.0263(2) Uani 1 1 d
N10 N 0.75304(14) 0.19406(11) 0.14358(5) 0.0245(2) Uani 1 1 d
N11 N 0.75818(14) 0.13608(11) 0.02755(5) 0.02366(19) Uani 1 1 d
N12 N 0.75848(14) 0.29064(11) 0.03150(4) 0.02203(19) Uani 1 1 d
N13 N 0.74916(16) 0.46579(13) 0.12223(6) 0.0298(2) Uani 1 1 d
N14 N 0.75839(15) -0.07363(12) 0.11673(5) 0.0280(2) Uani 1 1 d
N15 N 0.78026(16) 0.34182(12) -0.09578(5) 0.0296(2) Uani 1 1 d
N16 N 0.76921(17) 0.47720(13) -0.13763(5) 0.0337(2) Uani 1 1 d
N17 N 0.74207(16) 0.59796(13) -0.09725(5) 0.0333(2) Uani 1 1 d
N18 N 0.73393(15) 0.54696(12) -0.02754(5) 0.0297(2) Uani 1 1 d
N19 N 0.53145(16) 0.30838(13) 0.40125(5) 0.0267(2) Uani 1 1 d
N20 N 0.70800(16) 0.16537(12) 0.30382(6) 0.0294(2) Uani 1 1 d
N21 N 0.44897(17) 0.41614(13) 0.28799(6) 0.0328(2) Uani 1 1 d
N22 N 0.25136(18) 0.13683(14) 0.20904(5) 0.0328(2) Uani 1 1 d
N23 N 0.26095(17) 0.05252(14) 0.09688(5) 0.0300(2) Uani 1 1 d
N24 N 0.23359(18) -0.11325(14) 0.19571(6) 0.0334(2) Uani 1 1 d
C1 C 0.13191(16) 1.19389(13) 0.40948(5) 0.0200(2) Uani 1 1 d
C2 C 0.35868(16) 0.96038(13) 0.40992(5) 0.0199(2) Uani 1 1 d
C3 C 0.03549(16) 1.18649(12) 0.54095(5) 0.0198(2) Uani 1 1 d
C4 C 0.75523(16) 0.32387(13) 0.10154(5) 0.0223(2) Uani 1 1 d
C5 C 0.75574(16) 0.08950(13) 0.09521(5) 0.0228(2) Uani 1 1 d
C6 C 0.75785(16) 0.39161(13) -0.03044(5) 0.0214(2) Uani 1 1 d
C7 C 0.56442(17) 0.29531(13) 0.33069(5) 0.0219(2) Uani 1 1 d
C8 C 0.24844(17) 0.02481(14) 0.16771(6) 0.0241(2) Uani 1 1 d
H4A H -0.009(2) 1.3851(16) 0.3470(7) 0.034(4) Uiso 1 1 d
H4B H -0.076(2) 1.4033(18) 0.4251(8) 0.041(4) Uiso 1 1 d
H13A H 0.755(2) 0.5486(17) 0.0890(7) 0.038(4) Uiso 1 1 d
H13B H 0.766(2) 0.4733(19) 0.1666(9) 0.052(5) Uiso 1 1 d
H19A H 0.435(2) 0.3992(19) 0.4168(8) 0.045(4) Uiso 1 1 d
H19B H 0.597(2) 0.2320(19) 0.4304(8) 0.046(4) Uiso 1 1 d
H20A H 0.783(2) 0.0811(19) 0.3333(8) 0.052(5) Uiso 1 1 d
H20B H 0.728(2) 0.1609(16) 0.2579(8) 0.037(4) Uiso 1 1 d
H21A H 0.350(2) 0.503(2) 0.3076(8) 0.051(4) Uiso 1 1 d
H21B H 0.466(2) 0.4158(18) 0.2408(8) 0.046(4) Uiso 1 1 d
H22A H 0.261(2) 0.1164(17) 0.2578(8) 0.042(4) Uiso 1 1 d
H22B H 0.259(2) 0.225(2) 0.1891(8) 0.052(5) Uiso 1 1 d
H23A H 0.258(2) -0.0213(18) 0.0701(8) 0.043(4) Uiso 1 1 d
H23B H 0.266(2) 0.149(2) 0.0787(8) 0.061(5) Uiso 1 1 d
H24A H 0.231(2) -0.1833(18) 0.1664(8) 0.044(4) Uiso 1 1 d
H24B H 0.211(2) -0.1260(19) 0.2409(9) 0.049(4) Uiso 1 1 d
H05A H 0.820(3) 0.615(2) 0.2672(9) 0.058(5) Uiso 1 1 d
H05B H 0.994(3) 0.540(2) 0.2284(9) 0.062(6) Uiso 1 1 d

loop_
_atom_site_aniso_label
_atom_site_aniso_U_11
_atom_site_aniso_U_22
_atom_site_aniso_U_33
_atom_site_aniso_U_23
_atom_site_aniso_U_13
_atom_site_aniso_U_12
O1 0.0378(5) 0.0359(5) 0.0218(4) -0.0066(3) 0.0057(3) -0.0060(4)
O2 0.0318(5) 0.0266(4) 0.0291(4) 0.0006(3) -0.0043(3) -0.0015(3)
O3 0.0555(6) 0.0358(5) 0.0254(4) 0.0081(4) 0.0031(4) -0.0132(4)
O4 0.0494(6) 0.0274(4) 0.0357(5) -0.0026(4) -0.0043(4) -0.0150(4)
O5 0.0375(5) 0.0234(4) 0.0232(4) -0.0004(3) 0.0001(4) -0.0072(4)
N1 0.0251(5) 0.0220(4) 0.0179(4) 0.0003(3) -0.0014(3) -0.0089(4)
N2 0.0221(4) 0.0184(4) 0.0191(4) -0.0013(3) -0.0020(3) -0.0043(3)
N3 0.0238(4) 0.0181(4) 0.0166(4) 0.0003(3) -0.0022(3) -0.0056(3)
N4 0.0319(5) 0.0208(5) 0.0200(4) 0.0030(4) -0.0020(4) -0.0049(4)
N5 0.0234(5) 0.0241(5) 0.0222(4) -0.0028(4) 0.0005(4) -0.0080(4)
N6 0.0289(5) 0.0237(5) 0.0173(4) -0.0008(3) 0.0009(4) -0.0066(4)
N7 0.0330(5) 0.0274(5) 0.0220(4) -0.0041(4) 0.0036(4) -0.0092(4)
N8 0.0327(5) 0.0244(5) 0.0271(5) -0.0046(4) 0.0049(4) -0.0083(4)
N9 0.0296(5) 0.0205(4) 0.0246(5) -0.0021(4) 0.0017(4) -0.0050(4)
N10 0.0266(5) 0.0265(5) 0.0182(4) -0.0004(4) -0.0011(4) -0.0075(4)
N11 0.0288(5) 0.0208(4) 0.0207(4) -0.0007(3) -0.0013(4) -0.0086(4)
N12 0.0282(5) 0.0211(4) 0.0170(4) -0.0009(3) -0.0015(3) -0.0093(4)
N13 0.0401(6) 0.0303(5) 0.0220(5) -0.0046(4) -0.0025(4) -0.0156(5)
N14 0.0288(5) 0.0260(5) 0.0251(5) 0.0021(4) 0.0013(4) -0.0070(4)
N15 0.0417(6) 0.0314(5) 0.0185(4) 0.0025(4) -0.0020(4) -0.0177(5)
N16 0.0422(6) 0.0385(6) 0.0234(5) 0.0074(4) -0.0040(4) -0.0200(5)
N17 0.0347(6) 0.0318(5) 0.0318(5) 0.0088(4) -0.0024(4) -0.0128(5)
N18 0.0348(6) 0.0242(5) 0.0288(5) 0.0021(4) -0.0004(4) -0.0109(4)
N19 0.0300(5) 0.0274(5) 0.0177(4) -0.0023(4) -0.0021(4) -0.0046(4)
N20 0.0337(6) 0.0263(5) 0.0192(5) -0.0014(4) 0.0002(4) -0.0012(4)
N21 0.0363(6) 0.0294(5) 0.0193(5) 0.0004(4) -0.0022(4) 0.0028(4)
N22 0.0545(7) 0.0273(5) 0.0187(5) 0.0007(4) -0.0057(5) -0.0173(5)
N23 0.0414(6) 0.0324(6) 0.0182(4) -0.0030(4) 0.0004(4) -0.0160(5)
N24 0.0499(7) 0.0316(6) 0.0233(5) -0.0015(4) -0.0021(5) -0.0205(5)
C1 0.0237(5) 0.0215(5) 0.0170(4) 0.0007(4) -0.0029(4) -0.0110(4)
C2 0.0211(5) 0.0212(5) 0.0178(4) -0.0018(4) -0.0004(4) -0.0083(4)
C3 0.0224(5) 0.0199(5) 0.0181(5) -0.0015(4) -0.0005(4) -0.0089(4)
C4 0.0206(5) 0.0265(5) 0.0175(5) -0.0024(4) -0.0007(4) -0.0062(4)
C5 0.0229(5) 0.0224(5) 0.0202(5) 0.0016(4) -0.0007(4) -0.0059(4)
C6 0.0213(5) 0.0235(5) 0.0188(5) 0.0012(4) -0.0010(4) -0.0080(4)
C7 0.0243(5) 0.0228(5) 0.0183(5) 0.0001(4) -0.0022(4) -0.0084(4)
C8 0.0250(5) 0.0268(5) 0.0197(5) -0.0009(4) -0.0017(4) -0.0085(4)

loop_
_atom_type_symbol
_atom_type_description
_atom_type_scat_dispersion_real
_atom_type_scat_dispersion_imag
_atom_type_scat_source
C C 0.0033 0.0016 'International Tables Vol C Tables 4.2.6.8 and 6.1.1.4'
H H 0.0000 0.0000 'International Tables Vol C Tables 4.2.6.8 and 6.1.1.4'
N N 0.0061 0.0033 'International Tables Vol C Tables 4.2.6.8 and 6.1.1.4'
O O 0.0106 0.0060 'International Tables Vol C Tables 4.2.6.8 and 6.1.1.4'

loop_
_geom_angle_atom_site_label_1
_geom_angle_atom_site_label_2
_geom_angle_atom_site_label_3
_geom_angle
H05A O5 H05B 108.2(17)
C1 N1 C2 101.89(9)
C2 N2 N3 99.99(8)
C1 N3 N2 110.44(8)
C1 N3 C3 128.50(9)
N2 N3 C3 121.01(8)
C1 N4 H4A 121.3(9)
C1 N4 H4B 121.1(10)
H4A N4 H4B 117.6(13)
O2 N5 O1 125.35(9)
O2 N5 C2 118.10(9)
O1 N5 C2 116.55(9)
C3 N6 N7 103.18(9)
N8 N7 N6 109.33(9)
N7 N8 N9 110.40(9)
C3 N9 N8 102.46(9)
C4 N10 C5 101.82(9)
C5 N11 N12 100.32(9)
C4 N12 N11 110.28(8)
C4 N12 C6 128.73(9)
N11 N12 C6 120.97(9)
C4 N13 H13A 121.2(9)
C4 N13 H13B 118.8(10)
H13A N13 H13B 118.8(13)
O3 N14 O4 125.19(11)
O3 N14 C5 116.91(10)
O4 N14 C5 117.90(9)
C6 N15 N16 103.17(9)
N17 N16 N15 109.56(9)
N16 N17 N18 109.89(10)
C6 N18 N17 102.89(9)
C7 N19 H19A 117.3(10)
C7 N19 H19B 121.7(10)
H19A N19 H19B 120.9(13)
C7 N20 H20A 120.3(9)
C7 N20 H20B 118.7(9)
H20A N20 H20B 120.9(12)
C7 N21 H21A 119.1(10)
C7 N21 H21B 122.8(10)
H21A N21 H21B 118.1(14)
C8 N22 H22A 121.5(9)
C8 N22 H22B 118.3(10)
H22A N22 H22B 119.8(14)
C8 N23 H23A 118.5(10)
C8 N23 H23B 118.8(10)
H23A N23 H23B 122.6(14)
C8 N24 H24A 117.8(10)
C8 N24 H24B 119.9(10)
H24A N24 H24B 121.7(14)
N4 C1 N1 127.42(10)
N4 C1 N3 123.79(10)
N1 C1 N3 108.79(9)
N2 C2 N1 118.89(9)
N2 C2 N5 119.45(9)
N1 C2 N5 121.66(9)
N6 C3 N9 114.64(9)
N6 C3 N3 122.83(9)
N9 C3 N3 122.53(9)
N13 C4 N10 127.12(10)
N13 C4 N12 124.01(10)
N10 C4 N12 108.85(9)
N11 C5 N10 118.73(10)
N11 C5 N14 119.53(10)
N10 C5 N14 121.75(9)
N15 C6 N18 114.50(10)
N15 C6 N12 123.55(10)
N18 C6 N12 121.96(10)
N20 C7 N21 120.71(10)
N20 C7 N19 120.62(10)
N21 C7 N19 118.67(10)
N24 C8 N22 120.87(11)
N24 C8 N23 120.02(11)
N22 C8 N23 119.10(11)

loop_
_geom_bond_atom_site_label_1
_geom_bond_atom_site_label_2
_geom_bond_distance
O1 N5 1.2250(12)
O2 N5 1.2233(12)
O3 N14 1.2223(12)
O4 N14 1.2262(13)
O5 H05A 0.858(17)
O5 H05B 0.785(17)
N1 C1 1.3371(13)
N1 C2 1.3439(13)
N2 C2 1.3078(13)
N2 N3 1.3759(12)
N3 C1 1.3721(13)
N3 C3 1.4004(13)
N4 C1 1.3253(14)
N4 H4A 0.907(14)
N4 H4B 0.847(15)
N5 C2 1.4574(14)
N6 C3 1.3203(13)
N6 N7 1.3551(13)
N7 N8 1.3094(14)
N8 N9 1.3523(13)
N9 C3 1.3285(13)
N10 C4 1.3359(14)
N10 C5 1.3479(14)
N11 C5 1.3008(13)
N11 N12 1.3748(13)
N12 C4 1.3709(13)
N12 C6 1.3997(13)
N13 C4 1.3305(15)
N13 H13A 0.929(14)
N13 H13B 0.865(16)
N14 C5 1.4544(15)
N15 C6 1.3171(14)
N15 N16 1.3513(14)
N16 N17 1.3104(15)
N17 N18 1.3488(14)
N18 C6 1.3243(14)
N19 C7 1.3313(14)
N19 H19A 0.886(15)
N19 H19B 0.847(16)
N20 C7 1.3143(14)
N20 H20A 0.911(16)
N20 H20B 0.863(14)
N21 C7 1.3295(14)
N21 H21A 0.901(16)
N21 H21B 0.883(15)
N22 C8 1.3198(15)
N22 H22A 0.923(15)
N22 H22B 0.855(16)
N23 C8 1.3315(14)
N23 H23A 0.867(15)
N23 H23B 0.901(17)
N24 C8 1.3198(15)
N24 H24A 0.872(16)
N24 H24B 0.853(16)

loop_
_geom_torsion_atom_site_label_1
_geom_torsion_atom_site_label_2
_geom_torsion_atom_site_label_3
_geom_torsion_atom_site_label_4
_geom_torsion
C2 N2 N3 C1 0.24(11)
C2 N2 N3 C3 178.05(9)
C3 N6 N7 N8 -0.09(12)
N6 N7 N8 N9 -0.01(13)
N7 N8 N9 C3 0.10(12)
C5 N11 N12 C4 -0.28(11)
C5 N11 N12 C6 -179.06(10)
C6 N15 N16 N17 0.12(13)
N15 N16 N17 N18 -0.09(13)
N16 N17 N18 C6 0.03(12)
C2 N1 C1 N4 179.36(11)
C2 N1 C1 N3 -0.27(11)
N2 N3 C1 N4 -179.62(9)
C3 N3 C1 N4 2.78(17)
N2 N3 C1 N1 0.02(11)
C3 N3 C1 N1 -177.57(9)
N3 N2 C2 N1 -0.46(12)
N3 N2 C2 N5 179.98(9)
C1 N1 C2 N2 0.49(12)
C1 N1 C2 N5 -179.96(9)
O2 N5 C2 N2 -4.42(14)
O1 N5 C2 N2 175.82(9)
O2 N5 C2 N1 176.03(9)
O1 N5 C2 N1 -3.73(14)
N7 N6 C3 N9 0.17(12)
N7 N6 C3 N3 -178.66(9)
N8 N9 C3 N6 -0.17(12)
N8 N9 C3 N3 178.66(9)
C1 N3 C3 N6 176.82(10)
N2 N3 C3 N6 -0.55(15)
C1 N3 C3 N9 -1.91(16)
N2 N3 C3 N9 -179.28(9)
C5 N10 C4 N13 178.30(11)
C5 N10 C4 N12 0.16(11)
N11 N12 C4 N13 -178.13(10)
C6 N12 C4 N13 0.53(18)
N11 N12 C4 N10 0.07(12)
C6 N12 C4 N10 178.74(10)
N12 N11 C5 N10 0.43(12)
N12 N11 C5 N14 -178.87(9)
C4 N10 C5 N11 -0.39(13)
C4 N10 C5 N14 178.88(10)
O3 N14 C5 N11 177.42(10)
O4 N14 C5 N11 -2.26(15)
O3 N14 C5 N10 -1.85(15)
O4 N14 C5 N10 178.47(10)
N16 N15 C6 N18 -0.10(13)
N16 N15 C6 N12 179.79(10)
N17 N18 C6 N15 0.05(13)
N17 N18 C6 N12 -179.84(10)
C4 N12 C6 N15 173.54(10)
N11 N12 C6 N15 -7.92(16)
C4 N12 C6 N18 -6.58(17)
N11 N12 C6 N18 171.96(10)
